data_7100567
loop_
_publ_author_name
'Wonwoo Nam.'
'Mark B. Consugar'
'Kwan Mook Kim.'
'Jinheung Kim.'
'Mi Hee Lim.'
'Na Young Oh'
'Mi Joo Park'
'Q.Lawrence Junior'
'Jan-Uwe Rohde'
'Mi Sook Seo.'

_publ_section_title
;
Self-hydroxylation of perbenzoic acids at a nonheme
iron(II) center
;
_journal_name_full 'Chemical Communications'
_journal_paper_doi 10.1039/b511302d
_journal_year 2005
_chemical_formula_sum 'C25 H21 Cl2 Fe N4 O7'
_chemical_formula_weight 616.21
_space_group_IT_number 43
_symmetry_cell_setting orthorhombic
_symmetry_space_group_name_Hall 'F 2 -2d'
_symmetry_space_group_name_H-M 'F d d 2'
_cell_angle_alpha 90.00
_cell_angle_beta 90.00
_cell_angle_gamma 90.00
_cell_formula_units_Z 16
_cell_length_a 27.042(13)
_cell_length_b 48.74(2)
_cell_length_c 8.026(3)
_cell_measurement_temperature 233(2)
_cell_volume 10579(8)
_diffrn_ambient_temperature 233(2)
_exptl_crystal_density_diffrn 1.548
_cod_original_formula_sum 'C25 H21 N4 O7 Cl2 Fe'
_cod_database_code 7100567

loop_
_symmetry_equiv_pos_as_xyz
'x, y, z'
'-x, -y, z'
'x+1/4, -y+1/4, z+1/4'
'-x+1/4, y+1/4, z+1/4'
'x, y+1/2, z+1/2'
'-x, -y+1/2, z+1/2'
'x+1/4, -y+3/4, z+3/4'
'-x+1/4, y+3/4, z+3/4'
'x+1/2, y, z+1/2'
'-x+1/2, -y, z+1/2'
'x+3/4, -y+1/4, z+3/4'
'-x+3/4, y+1/4, z+3/4'
'x+1/2, y+1/2, z'
'-x+1/2, -y+1/2, z'
'x+3/4, -y+3/4, z+1/4'
'-x+3/4, y+3/4, z+1/4'

loop_
_atom_site_label
_atom_site_type_symbol
_atom_site_fract_x
_atom_site_fract_y
_atom_site_fract_z
_atom_site_U_iso_or_equiv
_atom_site_adp_type
_atom_site_occupancy
_atom_site_symmetry_multiplicity
_atom_site_calc_flag
_atom_site_refinement_flags
_atom_site_disorder_assembly
_atom_site_disorder_group
Fe1 Fe 0.35688(6) 0.07352(3) 0.1561(2) 0.0463(4) Uani 1 1 d . . .
Cl1 Cl 0.40369(16) -0.01613(8) -0.5412(4) 0.0989(14) Uani 1 1 d . . .
Cl2 Cl 0.32317(18) 0.17630(9) 0.7482(6) 0.0889(13) Uani 1 1 d . . .
O1 O 0.3987(3) 0.04589(15) 0.0858(9) 0.056(2) Uani 1 1 d . . .
O2 O 0.3231(3) 0.07574(14) -0.0524(9) 0.052(2) Uani 1 1 d . . .
O3 O 0.2902(3) 0.05888(16) -0.2821(10) 0.061(2) Uani 1 1 d . . .
O4 O 0.3254(10) 0.1740(4) 0.579(2) 0.271(13) Uani 1 1 d . . .
O5 O 0.3546(5) 0.1951(2) 0.8156(16) 0.137(5) Uani 1 1 d . . .
O6 O 0.3223(7) 0.1501(3) 0.8124(17) 0.193(8) Uani 1 1 d . . .
O7 O 0.2795(7) 0.1887(4) 0.768(4) 0.313(16) Uani 1 1 d . . .
N1 N 0.3116(3) 0.10420(19) 0.2917(11) 0.046(2) Uani 1 1 d . . .
N2 N 0.3953(3) 0.07382(17) 0.3876(12) 0.047(2) Uani 1 1 d . . .
N3 N 0.3964(3) 0.11114(18) 0.1226(10) 0.043(2) Uani 1 1 d . . .
N4 N 0.2968(4) 0.0497(2) 0.2585(12) 0.055(3) Uani 1 1 d . . .
C1 C 0.3290(4) 0.1055(2) 0.4718(14) 0.056(3) Uani 1 1 d . . .
H1A H 0.3046 0.0963 0.5425 0.067 Uiso 1 1 calc R . .
H1B H 0.3304 0.1248 0.5064 0.067 Uiso 1 1 calc R . .
C2 C 0.3793(4) 0.0925(2) 0.5001(14) 0.045(3) Uani 1 1 d . . .
C3 C 0.4064(5) 0.0989(3) 0.6408(17) 0.068(4) Uani 1 1 d . . .
H3A H 0.3947 0.1121 0.7166 0.082 Uiso 1 1 calc R . .
C4 C 0.4503(5) 0.0859(3) 0.6685(17) 0.072(4) Uani 1 1 d . . .
H4A H 0.4695 0.0900 0.7628 0.087 Uiso 1 1 calc R . .
C5 C 0.4656(5) 0.0665(3) 0.5534(16) 0.065(4) Uani 1 1 d . . .
H5A H 0.4955 0.0571 0.5722 0.079 Uiso 1 1 calc R . .
C6 C 0.4390(4) 0.0606(2) 0.4137(18) 0.063(3) Uani 1 1 d . . .
H6A H 0.4505 0.0475 0.3367 0.076 Uiso 1 1 calc R . .
C7 C 0.3182(4) 0.1304(2) 0.2049(15) 0.055(3) Uani 1 1 d . . .
H7A H 0.3068 0.1455 0.2761 0.066 Uiso 1 1 calc R . .
H7B H 0.2985 0.1305 0.1025 0.066 Uiso 1 1 calc R . .
C8 C 0.3718(4) 0.1345(2) 0.1630(15) 0.049(3) Uani 1 1 d . . .
C9 C 0.3933(5) 0.1598(3) 0.1519(17) 0.070(4) Uani 1 1 d . . .
H9A H 0.3750 0.1759 0.1718 0.084 Uiso 1 1 calc R . .
C10 C 0.4423(5) 0.1610(3) 0.1109(18) 0.077(4) Uani 1 1 d . . .
H10A H 0.4581 0.1781 0.1072 0.093 Uiso 1 1 calc R . .
C11 C 0.4696(5) 0.1375(3) 0.0744(15) 0.063(4) Uani 1 1 d . . .
H11A H 0.5032 0.1382 0.0445 0.075 Uiso 1 1 calc R . .
C12 C 0.4442(4) 0.1134(3) 0.0849(14) 0.058(3) Uani 1 1 d . . .
H12A H 0.4618 0.0971 0.0640 0.069 Uiso 1 1 calc R . .
C13 C 0.2589(4) 0.0946(2) 0.2842(17) 0.065(4) Uani 1 1 d . . .
H13A H 0.2396 0.1037 0.3717 0.078 Uiso 1 1 calc R . .
H13B H 0.2445 0.0995 0.1761 0.078 Uiso 1 1 calc R . .
C14 C 0.2570(5) 0.0642(3) 0.3075(16) 0.065(4) Uani 1 1 d . . .
C15 C 0.2166(5) 0.0507(3) 0.3599(14) 0.081(5) Uani 1 1 d . . .
H15A H 0.1888 0.0609 0.3930 0.097 Uiso 1 1 calc R . .
C16 C 0.2146(7) 0.0241(4) 0.3667(19) 0.104(6) Uani 1 1 d . . .
H16A H 0.1859 0.0152 0.4055 0.124 Uiso 1 1 calc R . .
C17 C 0.2557(7) 0.0086(3) 0.315(2) 0.091(5) Uani 1 1 d . . .
H17A H 0.2550 -0.0107 0.3158 0.109 Uiso 1 1 calc R . .
C18 C 0.2963(6) 0.0224(3) 0.2653(16) 0.076(4) Uani 1 1 d . . .
H18A H 0.3248 0.0126 0.2346 0.092 Uiso 1 1 calc R . .
C19 C 0.3639(5) 0.0223(2) -0.3342(18) 0.061(3) Uani 1 1 d . . .
H19A H 0.3408 0.0253 -0.4197 0.074 Uiso 1 1 calc R . .
C20 C 0.4001(5) 0.0024(2) -0.3525(18) 0.067(4) Uani 1 1 d . . .
C21 C 0.4324(5) -0.0039(3) -0.2272(18) 0.076(4) Uani 1 1 d . . .
H21A H 0.4550 -0.0184 -0.2407 0.091 Uiso 1 1 calc R . .
C22 C 0.4319(4) 0.0109(2) -0.0817(17) 0.060(3) Uani 1 1 d . . .
H22A H 0.4549 0.0071 0.0030 0.072 Uiso 1 1 calc R . .
C23 C 0.3958(4) 0.0323(2) -0.0595(15) 0.049(3) Uani 1 1 d . . .
C24 C 0.3620(4) 0.0375(2) -0.1899(14) 0.041(3) Uani 1 1 d . . .
C25 C 0.3218(4) 0.0580(2) -0.1762(15) 0.050(3) Uani 1 1 d . . .

loop_
_atom_site_aniso_label
_atom_site_aniso_U_11
_atom_site_aniso_U_22
_atom_site_aniso_U_33
_atom_site_aniso_U_23
_atom_site_aniso_U_13
_atom_site_aniso_U_12
Fe1 0.0464(9) 0.0448(9) 0.0475(9) -0.0047(8) -0.0034(9) 0.0010(9)
Cl1 0.140(4) 0.078(2) 0.079(3) -0.032(2) -0.001(3) 0.019(2)
Cl2 0.086(3) 0.077(3) 0.103(4) 0.003(3) -0.012(3) -0.014(3)
O1 0.056(5) 0.054(5) 0.058(5) -0.016(4) -0.013(4) 0.012(4)
O2 0.048(5) 0.051(5) 0.056(6) -0.001(4) -0.013(4) 0.009(4)
O3 0.051(5) 0.079(6) 0.055(6) -0.014(4) -0.014(4) 0.008(5)
O4 0.51(4) 0.165(16) 0.139(16) -0.017(13) -0.08(2) -0.06(2)
O5 0.131(10) 0.119(10) 0.160(12) -0.019(8) -0.049(8) -0.039(8)
O6 0.34(2) 0.104(11) 0.134(12) 0.040(9) -0.096(13) -0.029(12)
O7 0.155(16) 0.149(15) 0.64(5) -0.01(2) 0.09(2) -0.048(12)
N1 0.040(6) 0.059(6) 0.039(6) -0.003(5) -0.012(4) -0.004(5)
N2 0.053(6) 0.051(5) 0.037(6) 0.017(5) -0.006(5) -0.014(5)
N3 0.042(6) 0.047(6) 0.041(6) 0.005(4) -0.003(5) -0.003(5)
N4 0.062(8) 0.050(6) 0.053(7) 0.004(5) -0.009(5) -0.004(6)
C1 0.064(9) 0.052(7) 0.052(8) -0.019(6) 0.012(6) 0.003(6)
C2 0.047(7) 0.058(7) 0.031(7) 0.010(6) 0.003(6) -0.011(6)
C3 0.065(9) 0.086(10) 0.054(9) -0.008(8) 0.003(8) 0.000(8)
C4 0.065(9) 0.111(11) 0.041(8) 0.014(9) -0.015(8) -0.035(8)
C5 0.065(9) 0.081(10) 0.050(9) 0.005(8) -0.032(7) -0.017(8)
C6 0.045(7) 0.065(8) 0.080(9) 0.009(8) -0.003(8) 0.010(6)
C7 0.053(8) 0.045(7) 0.066(9) -0.002(6) 0.015(6) 0.014(6)
C8 0.046(7) 0.058(7) 0.043(7) 0.017(7) 0.005(7) -0.002(6)
C9 0.070(10) 0.055(8) 0.084(10) 0.025(8) -0.007(10) -0.005(7)
C10 0.076(11) 0.058(9) 0.098(13) 0.004(8) -0.009(9) -0.015(8)
C11 0.039(7) 0.088(10) 0.061(8) 0.009(8) -0.001(6) -0.013(8)
C12 0.045(8) 0.065(9) 0.063(8) -0.007(6) 0.011(6) -0.010(7)
C13 0.041(8) 0.080(10) 0.074(9) -0.004(7) 0.017(6) 0.006(7)
C14 0.066(10) 0.066(9) 0.063(9) 0.008(7) -0.029(7) -0.029(8)
C15 0.085(11) 0.109(12) 0.047(9) -0.024(8) 0.006(7) -0.055(10)
C16 0.116(15) 0.125(16) 0.070(12) 0.011(11) -0.006(11) -0.077(13)
C17 0.121(15) 0.060(10) 0.093(12) -0.014(9) -0.005(11) -0.049(10)
C18 0.107(13) 0.055(9) 0.067(10) -0.010(8) -0.002(9) -0.008(9)
C19 0.082(9) 0.051(7) 0.051(8) -0.004(8) 0.007(8) 0.008(7)
C20 0.085(10) 0.038(7) 0.077(10) -0.014(7) 0.020(9) -0.002(7)
C21 0.089(11) 0.069(9) 0.071(10) -0.022(8) 0.008(9) 0.040(8)
C22 0.064(8) 0.049(7) 0.068(9) -0.015(7) -0.018(7) 0.027(6)
C23 0.046(7) 0.045(6) 0.057(9) -0.015(6) -0.011(7) -0.012(6)
C24 0.030(6) 0.040(6) 0.053(7) 0.004(6) -0.002(5) -0.007(5)
C25 0.048(8) 0.054(8) 0.047(8) -0.008(7) -0.005(6) -0.012(6)

loop_
_geom_bond_atom_site_label_1
_geom_bond_atom_site_label_2
_geom_bond_distance
_geom_bond_site_symmetry_2
_geom_bond_publ_flag
Fe1 O1 1.846(7) . ?
Fe1 O2 1.909(7) . ?
Fe1 N2 2.129(9) . ?
Fe1 N3 2.139(9) . ?
Fe1 N4 2.158(10) . ?
Fe1 N1 2.218(9) . ?
Cl1 C20 1.766(13) . ?
Cl2 O7 1.337(19) . ?
Cl2 O5 1.362(11) . ?
Cl2 O6 1.376(13) . ?
Cl2 O4 1.361(18) . ?
O1 C23 1.343(12) . ?
O2 C25 1.317(12) . ?
O3 C25 1.205(12) . ?
N1 C7 1.467(12) . ?
N1 C13 1.500(13) . ?
N1 C1 1.522(13) . ?
N2 C2 1.355(14) . ?
N2 C6 1.361(13) . ?
N3 C12 1.333(12) . ?
N3 C8 1.357(13) . ?
N4 C18 1.333(14) . ?
N4 C14 1.346(16) . ?
C1 C2 1.517(14) . ?
C2 C3 1.382(16) . ?
C3 C4 1.364(16) . ?
C4 C5 1.386(17) . ?
C5 C6 1.364(16) . ?
C7 C8 1.501(14) . ?
C8 C9 1.368(14) . ?
C9 C10 1.366(15) . ?
C10 C11 1.393(16) . ?
C11 C12 1.365(16) . ?
C13 C14 1.496(16) . ?
C14 C15 1.342(16) . ?
C15 C16 1.303(19) . ?
C16 C17 1.41(2) . ?
C17 C18 1.349(18) . ?
C19 C24 1.376(16) . ?
C19 C20 1.386(15) . ?
C20 C21 1.367(17) . ?
C21 C22 1.373(16) . ?
C22 C23 1.441(14) . ?
C23 C24 1.411(14) . ?
C24 C25 1.483(15) . ?
